data_1519395
loop_
_publ_author_name
'Smiles, Danil E.'
'Wu, Guang'
'Kaltsoyannis, Nikolas'
'Hayton, Trevor W.'

_publ_section_title
;
 Thorium--ligand multiple bonds via reductive deprotection of a trityl
 group
;
_journal_issue 7
_journal_name_full 'Chem. Sci.'
_journal_page_first 3891
_journal_paper_doi 10.1039/C5SC01248A
_journal_volume 6
_journal_year 2015
_chemical_formula_sum 'C37 H69 N3 S Si6 Th'
_chemical_formula_weight 988.59
_chemical_name_systematic
; 
 ? 
;
_space_group_IT_number 2
_symmetry_cell_setting triclinic
_symmetry_space_group_name_Hall '-P 1'
_symmetry_space_group_name_H-M 'P -1'
_atom_sites_solution_hydrogens geom
_atom_sites_solution_primary direct
_atom_sites_solution_secondary difmap
_audit_creation_method SHELXL-97
_audit_update_record
;
2015-04-02 deposited with the CCDC.
2015-04-30 downloaded from the CCDC.
;
_cell_angle_alpha 96.883(2)
_cell_angle_beta 91.006(2)
_cell_angle_gamma 96.270(2)
_cell_formula_units_Z 2
_cell_length_a 10.5938(10)
_cell_length_b 11.5867(11)
_cell_length_c 19.5950(19)
_cell_measurement_temperature 100(2)
_cell_volume 2372.5(4)
_computing_structure_refinement 'SHELXL-97 (Sheldrick, 2008)'
_computing_structure_solution 'SHELXS-97 (Sheldrick, 2008)'
_diffrn_ambient_temperature 100(2)
_diffrn_measured_fraction_theta_full 0.986
_diffrn_measured_fraction_theta_max 0.986
_diffrn_radiation_monochromator graphite
_diffrn_radiation_source 'fine-focus sealed tube'
_diffrn_radiation_type MoK\a
_diffrn_radiation_wavelength 0.71073
_diffrn_reflns_av_R_equivalents 0.0440
_diffrn_reflns_av_sigmaI/netI 0.0752
_diffrn_reflns_limit_h_max 8
_diffrn_reflns_limit_h_min -13
_diffrn_reflns_limit_k_max 14
_diffrn_reflns_limit_k_min -14
_diffrn_reflns_limit_l_max 25
_diffrn_reflns_limit_l_min -24
_diffrn_reflns_number 19192
_diffrn_reflns_theta_full 27.10
_diffrn_reflns_theta_max 27.10
_diffrn_reflns_theta_min 1.05
_exptl_absorpt_coefficient_mu 3.365
_exptl_absorpt_correction_T_max 0.7456
_exptl_absorpt_correction_T_min 0.4291
_exptl_absorpt_correction_type multi-scan
_exptl_absorpt_process_details SADABS
_exptl_crystal_colour colorless
_exptl_crystal_density_diffrn 1.388
_exptl_crystal_density_method 'not measured'
_exptl_crystal_description needle
_exptl_crystal_F_000 1010
_exptl_crystal_size_max 0.1
_exptl_crystal_size_mid 0.05
_exptl_crystal_size_min 0.05
_refine_diff_density_max 1.992
_refine_diff_density_min -1.407
_refine_diff_density_rms 0.145
_refine_ls_extinction_method none
_refine_ls_goodness_of_fit_ref 0.957
_refine_ls_hydrogen_treatment mixed
_refine_ls_matrix_type full
_refine_ls_number_parameters 451
_refine_ls_number_reflns 10322
_refine_ls_number_restraints 0
_refine_ls_restrained_S_all 0.957
_refine_ls_R_factor_all 0.0518
_refine_ls_R_factor_gt 0.0350
_refine_ls_shift/su_max 0.001
_refine_ls_shift/su_mean 0.000
_refine_ls_structure_factor_coef Fsqd
_refine_ls_weighting_details 'calc w=1/[\s^2^(Fo^2^)+(0.0283P)^2^+0.3959P] where P=(Fo^2^+2Fc^2^)/3'
_refine_ls_weighting_scheme calc
_refine_ls_wR_factor_gt 0.0702
_refine_ls_wR_factor_ref 0.0750
_reflns_number_gt 8443
_reflns_number_total 10322
_reflns_threshold_expression >2sigma(I)
_cod_data_source_file c5sc01248a2.cif
_cod_data_source_block complex_4
_cod_depositor_comments
;
The following automatic conversions were performed:

'_symmetry_cell_setting' value 'Triclinic' changed to 'triclinic'
according to
/usr/data/users/saulius/crontab/automatic-downloads/rss-feeds/RSC/lib/dictionaries/cif_core.dic
dictionary named 'cif_core.dic' version 2.4.2 from 2011-04-26.

Automatic conversion script
Id: cif_fix_values 3271 2015-04-21 07:52:19Z andrius 

 Adding full bibliography for 1519391--1519397.cif.
;
_cod_original_sg_symbol_H-M P-1
_cod_database_code 1519395

loop_
_symmetry_equiv_pos_as_xyz
'x, y, z'
'-x, -y, -z'

loop_
_atom_site_label
_atom_site_type_symbol
_atom_site_fract_x
_atom_site_fract_y
_atom_site_fract_z
_atom_site_U_iso_or_equiv
_atom_site_adp_type
_atom_site_occupancy
_atom_site_symmetry_multiplicity
_atom_site_calc_flag
_atom_site_refinement_flags
Th1 Th 0.195611(15) 0.239833(13) 0.281375(9) 0.01288(5) Uani 1 1 d .
S1 S 0.39587(11) 0.29123(10) 0.20240(6) 0.0234(3) Uani 1 1 d .
Si1 Si 0.42167(12) 0.09023(10) 0.34477(7) 0.0198(3) Uani 1 1 d .
Si2 Si 0.28713(12) 0.21431(11) 0.45951(7) 0.0205(3) Uani 1 1 d .
Si3 Si -0.02498(11) 0.01418(10) 0.30633(7) 0.0170(3) Uani 1 1 d .
Si4 Si 0.04366(12) 0.00257(10) 0.15852(7) 0.0195(3) Uani 1 1 d .
Si5 Si 0.20452(11) 0.53388(10) 0.33737(7) 0.0181(3) Uani 1 1 d .
Si6 Si -0.05263(11) 0.42808(10) 0.27731(7) 0.0185(3) Uani 1 1 d .
N1 N 0.3027(3) 0.1778(3) 0.37155(18) 0.0155(8) Uani 1 1 d .
N2 N 0.0594(3) 0.0753(3) 0.24158(18) 0.0157(8) Uani 1 1 d .
N3 N 0.1036(3) 0.4110(3) 0.30053(18) 0.0158(8) Uani 1 1 d .
C1 C 0.1798(5) 0.3324(4) 0.4784(3) 0.0282(11) Uani 1 1 d .
H1A H 0.1426 0.3500 0.4352 0.042 Uiso 1 1 calc R
H1B H 0.2290 0.4030 0.5018 0.042 Uiso 1 1 calc R
H1C H 0.1118 0.3056 0.5080 0.042 Uiso 1 1 calc R
C2 C 0.4430(5) 0.2706(4) 0.5043(3) 0.0328(12) Uani 1 1 d .
H2A H 0.4990 0.2083 0.5008 0.049 Uiso 1 1 calc R
H2B H 0.4292 0.2959 0.5529 0.049 Uiso 1 1 calc R
H2C H 0.4825 0.3370 0.4827 0.049 Uiso 1 1 calc R
C3 C 0.2169(5) 0.0883(4) 0.5036(3) 0.0296(11) Uani 1 1 d .
H3A H 0.1314 0.0609 0.4842 0.044 Uiso 1 1 calc R
H3B H 0.2119 0.1136 0.5530 0.044 Uiso 1 1 calc R
H3C H 0.2706 0.0244 0.4967 0.044 Uiso 1 1 calc R
C4 C 0.4432(5) -0.0300(4) 0.3978(3) 0.0314(12) Uani 1 1 d .
H4A H 0.4674 0.0035 0.4451 0.047 Uiso 1 1 calc R
H4B H 0.5102 -0.0750 0.3785 0.047 Uiso 1 1 calc R
H4C H 0.3635 -0.0816 0.3975 0.047 Uiso 1 1 calc R
C5 C 0.5790(4) 0.1801(4) 0.3428(3) 0.0328(12) Uani 1 1 d .
H5A H 0.5723 0.2406 0.3124 0.049 Uiso 1 1 calc R
H5B H 0.6429 0.1297 0.3256 0.049 Uiso 1 1 calc R
H5C H 0.6042 0.2172 0.3894 0.049 Uiso 1 1 calc R
C6 C 0.3799(4) 0.0120(4) 0.2569(2) 0.0238(10) Uani 1 1 d .
H6A H 0.2951 -0.0313 0.2568 0.036 Uiso 1 1 calc R
H6B H 0.4423 -0.0426 0.2440 0.036 Uiso 1 1 calc R
H6C H 0.3804 0.0691 0.2237 0.036 Uiso 1 1 calc R
C7 C 0.0606(4) -0.0957(4) 0.3459(2) 0.0240(10) Uani 1 1 d .
H7A H 0.0729 -0.1608 0.3107 0.036 Uiso 1 1 calc R
H7B H 0.0102 -0.1253 0.3828 0.036 Uiso 1 1 calc R
H7C H 0.1435 -0.0585 0.3647 0.036 Uiso 1 1 calc R
C8 C -0.0506(4) 0.1349(4) 0.3755(2) 0.0217(10) Uani 1 1 d .
H8A H 0.0313 0.1793 0.3904 0.033 Uiso 1 1 calc R
H8B H -0.0899 0.1015 0.4147 0.033 Uiso 1 1 calc R
H8C H -0.1065 0.1870 0.3576 0.033 Uiso 1 1 calc R
C9 C -0.1870(4) -0.0584(4) 0.2785(3) 0.0310(12) Uani 1 1 d .
H9A H -0.2341 -0.0037 0.2567 0.047 Uiso 1 1 calc R
H9B H -0.2325 -0.0817 0.3187 0.047 Uiso 1 1 calc R
H9C H -0.1795 -0.1278 0.2456 0.047 Uiso 1 1 calc R
C10 C 0.1598(5) 0.0721(4) 0.1010(3) 0.0376(14) Uani 1 1 d .
H10A H 0.1509 0.1559 0.1037 0.056 Uiso 1 1 calc R
H10B H 0.1431 0.0355 0.0536 0.056 Uiso 1 1 calc R
H10C H 0.2463 0.0616 0.1157 0.056 Uiso 1 1 calc R
C11 C 0.0737(4) -0.1538(3) 0.1563(2) 0.0221(10) Uani 1 1 d .
H11A H 0.1590 -0.1576 0.1755 0.033 Uiso 1 1 calc R
H11B H 0.0674 -0.1914 0.1087 0.033 Uiso 1 1 calc R
H11C H 0.0105 -0.1944 0.1836 0.033 Uiso 1 1 calc R
C12 C -0.1164(5) 0.0039(4) 0.1169(3) 0.0360(13) Uani 1 1 d .
H12A H -0.1808 -0.0400 0.1419 0.054 Uiso 1 1 calc R
H12B H -0.1164 -0.0323 0.0691 0.054 Uiso 1 1 calc R
H12C H -0.1359 0.0849 0.1180 0.054 Uiso 1 1 calc R
C13 C 0.1358(5) 0.6152(4) 0.4136(3) 0.0278(11) Uani 1 1 d .
H13A H 0.0669 0.6568 0.3981 0.042 Uiso 1 1 calc R
H13B H 0.2021 0.6716 0.4378 0.042 Uiso 1 1 calc R
H13C H 0.1023 0.5598 0.4446 0.042 Uiso 1 1 calc R
C14 C -0.0649(5) 0.5590(4) 0.2307(3) 0.0285(11) Uani 1 1 d .
H14A H -0.0464 0.6305 0.2630 0.043 Uiso 1 1 calc R
H14B H -0.1511 0.5556 0.2110 0.043 Uiso 1 1 calc R
H14C H -0.0037 0.5592 0.1938 0.043 Uiso 1 1 calc R
C15 C -0.1565(4) 0.4445(4) 0.3532(3) 0.0279(11) Uani 1 1 d .
H15A H -0.1530 0.3777 0.3792 0.042 Uiso 1 1 calc R
H15B H -0.2442 0.4475 0.3373 0.042 Uiso 1 1 calc R
H15C H -0.1268 0.5170 0.3828 0.042 Uiso 1 1 calc R
C16 C -0.1212(4) 0.2990(4) 0.2172(2) 0.0217(10) Uani 1 1 d .
H16A H -0.0658 0.2875 0.1781 0.033 Uiso 1 1 calc R
H16B H -0.2057 0.3123 0.2008 0.033 Uiso 1 1 calc R
H16C H -0.1283 0.2292 0.2413 0.033 Uiso 1 1 calc R
C17 C 0.3589(4) 0.4862(4) 0.3658(3) 0.0253(11) Uani 1 1 d .
H17A H 0.3421 0.4271 0.3973 0.038 Uiso 1 1 calc R
H17B H 0.4129 0.5538 0.3893 0.038 Uiso 1 1 calc R
H17C H 0.4021 0.4528 0.3255 0.038 Uiso 1 1 calc R
C18 C 0.2504(4) 0.6415(4) 0.2763(3) 0.0245(11) Uani 1 1 d .
H18A H 0.2933 0.6033 0.2374 0.037 Uiso 1 1 calc R
H18B H 0.3079 0.7067 0.2999 0.037 Uiso 1 1 calc R
H18C H 0.1740 0.6713 0.2595 0.037 Uiso 1 1 calc R
C19 C 0.4283(4) 0.3746(3) 0.1276(2) 0.0149(9) Uani 1 1 d .
C20 C 0.5365(4) 0.3190(4) 0.0894(2) 0.0173(9) Uani 1 1 d .
C21 C 0.5324(4) 0.1975(4) 0.0743(2) 0.0244(11) Uani 1 1 d .
H21 H 0.4630 0.1487 0.0892 0.029 Uiso 1 1 calc R
C22 C 0.6270(5) 0.1470(4) 0.0382(3) 0.0287(11) Uani 1 1 d .
H22 H 0.6221 0.0643 0.0285 0.034 Uiso 1 1 calc R
C23 C 0.7293(4) 0.2166(4) 0.0161(3) 0.0287(11) Uani 1 1 d .
H23 H 0.7947 0.1818 -0.0087 0.034 Uiso 1 1 calc R
C24 C 0.7355(4) 0.3363(4) 0.0303(2) 0.0246(11) Uani 1 1 d .
H24 H 0.8054 0.3845 0.0154 0.030 Uiso 1 1 calc R
C25 C 0.6395(4) 0.3867(4) 0.0664(2) 0.0199(10) Uani 1 1 d .
H25 H 0.6445 0.4695 0.0755 0.024 Uiso 1 1 calc R
C26 C 0.4718(4) 0.5034(4) 0.1534(2) 0.0171(9) Uani 1 1 d .
C27 C 0.4357(4) 0.5926(3) 0.1181(2) 0.0190(10) Uani 1 1 d .
H27 H 0.3803 0.5736 0.0787 0.023 Uiso 1 1 calc R
C28 C 0.4798(4) 0.7089(4) 0.1396(3) 0.0250(11) Uani 1 1 d .
H28 H 0.4540 0.7687 0.1150 0.030 Uiso 1 1 calc R
C29 C 0.5601(4) 0.7375(4) 0.1960(3) 0.0314(12) Uani 1 1 d .
H29 H 0.5894 0.8171 0.2109 0.038 Uiso 1 1 calc R
C30 C 0.5985(4) 0.6503(4) 0.2314(3) 0.0290(12) Uani 1 1 d .
H30 H 0.6552 0.6698 0.2703 0.035 Uiso 1 1 calc R
C31 C 0.5540(4) 0.5343(4) 0.2100(2) 0.0233(10) Uani 1 1 d .
H31 H 0.5804 0.4748 0.2346 0.028 Uiso 1 1 calc R
C32 C 0.3085(4) 0.3636(3) 0.0813(2) 0.0148(9) Uani 1 1 d .
C33 C 0.3074(4) 0.3259(3) 0.0115(2) 0.0174(9) Uani 1 1 d .
H33 H 0.3826 0.3016 -0.0085 0.021 Uiso 1 1 calc R
C34 C 0.1997(4) 0.3227(4) -0.0296(2) 0.0208(10) Uani 1 1 d .
H34 H 0.2014 0.2957 -0.0773 0.025 Uiso 1 1 calc R
C35 C 0.0892(4) 0.3587(4) -0.0018(2) 0.0205(10) Uani 1 1 d .
H35 H 0.0149 0.3569 -0.0300 0.025 Uiso 1 1 calc R
C36 C 0.0892(4) 0.3975(3) 0.0679(2) 0.0196(10) Uani 1 1 d .
H36 H 0.0139 0.4224 0.0877 0.024 Uiso 1 1 calc R
C37 C 0.1967(4) 0.4006(3) 0.1090(2) 0.0180(9) Uani 1 1 d .
H37 H 0.1949 0.4281 0.1566 0.022 Uiso 1 1 calc R

loop_
_atom_site_aniso_label
_atom_site_aniso_U_11
_atom_site_aniso_U_22
_atom_site_aniso_U_33
_atom_site_aniso_U_23
_atom_site_aniso_U_13
_atom_site_aniso_U_12
Th1 0.01310(8) 0.00855(7) 0.01701(9) 0.00172(5) 0.00167(5) 0.00097(5)
S1 0.0210(6) 0.0291(6) 0.0228(7) 0.0112(5) 0.0081(5) 0.0053(5)
Si1 0.0184(7) 0.0180(6) 0.0241(7) 0.0039(5) -0.0001(5) 0.0059(5)
Si2 0.0240(7) 0.0196(6) 0.0168(7) 0.0016(5) -0.0006(5) -0.0020(5)
Si3 0.0154(6) 0.0117(5) 0.0227(7) 0.0000(5) 0.0005(5) -0.0009(4)
Si4 0.0279(7) 0.0112(5) 0.0184(7) 0.0009(5) -0.0027(5) -0.0004(5)
Si5 0.0185(7) 0.0113(5) 0.0238(7) -0.0003(5) 0.0044(5) 0.0009(4)
Si6 0.0167(7) 0.0121(5) 0.0269(7) 0.0012(5) 0.0047(5) 0.0037(4)
N1 0.0133(19) 0.0147(17) 0.018(2) 0.0014(15) -0.0019(14) 0.0005(13)
N2 0.020(2) 0.0104(16) 0.016(2) 0.0014(14) -0.0050(15) 0.0006(13)
N3 0.019(2) 0.0117(16) 0.016(2) 0.0016(15) 0.0017(15) 0.0003(13)
C1 0.037(3) 0.022(2) 0.023(3) -0.003(2) 0.011(2) 0.001(2)
C2 0.035(3) 0.033(3) 0.027(3) 0.003(2) -0.010(2) -0.006(2)
C3 0.036(3) 0.030(3) 0.023(3) 0.008(2) 0.003(2) -0.001(2)
C4 0.034(3) 0.028(3) 0.034(3) 0.007(2) -0.008(2) 0.011(2)
C5 0.018(3) 0.035(3) 0.046(4) 0.006(3) 0.003(2) 0.006(2)
C6 0.029(3) 0.020(2) 0.024(3) 0.004(2) 0.008(2) 0.0082(19)
C7 0.030(3) 0.017(2) 0.025(3) 0.003(2) 0.008(2) 0.0016(18)
C8 0.022(3) 0.022(2) 0.022(3) 0.006(2) 0.0014(19) 0.0005(18)
C9 0.020(3) 0.031(3) 0.038(3) -0.003(2) 0.002(2) -0.006(2)
C10 0.058(4) 0.026(3) 0.026(3) 0.005(2) 0.005(3) -0.010(2)
C11 0.031(3) 0.014(2) 0.020(3) -0.0022(18) 0.003(2) -0.0011(18)
C12 0.045(4) 0.032(3) 0.029(3) -0.007(2) -0.020(2) 0.010(2)
C13 0.029(3) 0.019(2) 0.033(3) -0.007(2) 0.004(2) 0.0025(19)
C14 0.027(3) 0.016(2) 0.044(3) 0.006(2) 0.001(2) 0.0068(18)
C15 0.020(3) 0.029(2) 0.034(3) -0.003(2) 0.008(2) 0.0030(19)
C16 0.020(3) 0.017(2) 0.029(3) 0.004(2) 0.0002(19) 0.0019(17)
C17 0.022(3) 0.023(2) 0.030(3) 0.001(2) 0.003(2) 0.0009(18)
C18 0.023(3) 0.013(2) 0.037(3) 0.002(2) 0.007(2) -0.0011(17)
C19 0.016(2) 0.0125(19) 0.016(2) 0.0020(17) 0.0043(17) -0.0007(16)
C20 0.012(2) 0.019(2) 0.021(3) 0.0036(18) 0.0012(17) 0.0020(16)
C21 0.023(3) 0.022(2) 0.028(3) 0.004(2) 0.008(2) 0.0015(18)
C22 0.026(3) 0.026(2) 0.036(3) 0.003(2) 0.005(2) 0.010(2)
C23 0.022(3) 0.038(3) 0.030(3) 0.008(2) 0.010(2) 0.016(2)
C24 0.017(3) 0.035(3) 0.023(3) 0.009(2) 0.0059(19) 0.0031(19)
C25 0.017(2) 0.020(2) 0.023(3) 0.0044(19) 0.0011(19) 0.0032(17)
C26 0.010(2) 0.017(2) 0.025(3) 0.0011(18) 0.0049(18) 0.0023(16)
C27 0.016(2) 0.015(2) 0.025(3) 0.0010(19) 0.0030(18) -0.0014(16)
C28 0.020(3) 0.015(2) 0.040(3) 0.006(2) 0.008(2) 0.0012(17)
C29 0.020(3) 0.019(2) 0.051(4) -0.010(2) 0.005(2) -0.0030(19)
C30 0.017(3) 0.030(3) 0.035(3) -0.010(2) -0.007(2) -0.0010(19)
C31 0.018(2) 0.025(2) 0.028(3) 0.002(2) 0.002(2) 0.0044(18)
C32 0.014(2) 0.0101(19) 0.021(2) 0.0050(17) 0.0024(17) -0.0015(15)
C33 0.017(2) 0.015(2) 0.019(3) -0.0015(18) 0.0047(18) -0.0019(16)
C34 0.025(3) 0.016(2) 0.020(3) 0.0000(18) 0.0008(19) -0.0010(17)
C35 0.015(2) 0.019(2) 0.026(3) -0.0013(19) -0.0045(18) -0.0027(17)
C36 0.013(2) 0.016(2) 0.030(3) 0.0012(19) 0.0036(19) 0.0029(16)
C37 0.017(2) 0.013(2) 0.023(3) -0.0005(18) 0.0030(18) 0.0017(16)

loop_
_atom_type_symbol
_atom_type_description
_atom_type_scat_dispersion_real
_atom_type_scat_dispersion_imag
_atom_type_scat_source
C C 0.0033 0.0016 'International Tables Vol C Tables 4.2.6.8 and 6.1.1.4'
H H 0.0000 0.0000 'International Tables Vol C Tables 4.2.6.8 and 6.1.1.4'
N N 0.0061 0.0033 'International Tables Vol C Tables 4.2.6.8 and 6.1.1.4'
Si Si 0.0817 0.0704 'International Tables Vol C Tables 4.2.6.8 and 6.1.1.4'
S S 0.1246 0.1234 'International Tables Vol C Tables 4.2.6.8 and 6.1.1.4'
Th Th -7.2400 8.8979 'International Tables Vol C Tables 4.2.6.8 and 6.1.1.4'

loop_
_geom_angle_atom_site_label_1
_geom_angle_atom_site_label_2
_geom_angle_atom_site_label_3
_geom_angle
N3 Th1 N2 115.58(12)
N3 Th1 N1 118.77(12)
N2 Th1 N1 102.19(12)
N3 Th1 S1 104.57(9)
N2 Th1 S1 116.27(9)
N1 Th1 S1 98.81(9)
C19 S1 Th1 136.72(14)
N1 Si1 C4 115.2(2)
N1 Si1 C6 109.81(19)
C4 Si1 C6 103.8(2)
N1 Si1 C5 111.14(19)
C4 Si1 C5 107.5(2)
C6 Si1 C5 109.0(2)
N1 Si2 C2 112.1(2)
N1 Si2 C3 113.2(2)
C2 Si2 C3 107.1(2)
N1 Si2 C1 111.8(2)
C2 Si2 C1 106.4(2)
C3 Si2 C1 105.7(2)
N2 Si3 C9 114.3(2)
N2 Si3 C7 112.95(19)
C9 Si3 C7 107.2(2)
N2 Si3 C8 108.16(18)
C9 Si3 C8 105.7(2)
C7 Si3 C8 108.2(2)
N2 Si4 C10 110.8(2)
N2 Si4 C11 111.53(19)
C10 Si4 C11 107.3(2)
N2 Si4 C12 113.8(2)
C10 Si4 C12 105.7(3)
C11 Si4 C12 107.4(2)
N3 Si5 C18 113.8(2)
N3 Si5 C13 113.10(19)
C18 Si5 C13 107.2(2)
N3 Si5 C17 109.40(19)
C18 Si5 C17 104.7(2)
C13 Si5 C17 108.1(2)
N3 Si6 C16 109.68(18)
N3 Si6 C15 112.5(2)
C16 Si6 C15 108.6(2)
N3 Si6 C14 113.06(19)
C16 Si6 C14 106.0(2)
C15 Si6 C14 106.6(2)
Si2 N1 Si1 117.8(2)
Si2 N1 Th1 128.78(18)
Si1 N1 Th1 113.25(18)
Si4 N2 Si3 118.56(19)
Si4 N2 Th1 127.76(18)
Si3 N2 Th1 113.43(17)
Si6 N3 Si5 119.11(19)
Si6 N3 Th1 125.24(17)
Si5 N3 Th1 115.55(18)
Si2 C1 H1A 109.5
Si2 C1 H1B 109.5
H1A C1 H1B 109.5
Si2 C1 H1C 109.5
H1A C1 H1C 109.5
H1B C1 H1C 109.5
Si2 C2 H2A 109.5
Si2 C2 H2B 109.5
H2A C2 H2B 109.5
Si2 C2 H2C 109.5
H2A C2 H2C 109.5
H2B C2 H2C 109.5
Si2 C3 H3A 109.5
Si2 C3 H3B 109.5
H3A C3 H3B 109.5
Si2 C3 H3C 109.5
H3A C3 H3C 109.5
H3B C3 H3C 109.5
Si1 C4 H4A 109.5
Si1 C4 H4B 109.5
H4A C4 H4B 109.5
Si1 C4 H4C 109.5
H4A C4 H4C 109.5
H4B C4 H4C 109.5
Si1 C5 H5A 109.5
Si1 C5 H5B 109.5
H5A C5 H5B 109.5
Si1 C5 H5C 109.5
H5A C5 H5C 109.5
H5B C5 H5C 109.5
Si1 C6 H6A 109.5
Si1 C6 H6B 109.5
H6A C6 H6B 109.5
Si1 C6 H6C 109.5
H6A C6 H6C 109.5
H6B C6 H6C 109.5
Si3 C7 H7A 109.5
Si3 C7 H7B 109.5
H7A C7 H7B 109.5
Si3 C7 H7C 109.5
H7A C7 H7C 109.5
H7B C7 H7C 109.5
Si3 C8 H8A 109.5
Si3 C8 H8B 109.5
H8A C8 H8B 109.5
Si3 C8 H8C 109.5
H8A C8 H8C 109.5
H8B C8 H8C 109.5
Si3 C9 H9A 109.5
Si3 C9 H9B 109.5
H9A C9 H9B 109.5
Si3 C9 H9C 109.5
H9A C9 H9C 109.5
H9B C9 H9C 109.5
Si4 C10 H10A 109.5
Si4 C10 H10B 109.5
H10A C10 H10B 109.5
Si4 C10 H10C 109.5
H10A C10 H10C 109.5
H10B C10 H10C 109.5
Si4 C11 H11A 109.5
Si4 C11 H11B 109.5
H11A C11 H11B 109.5
Si4 C11 H11C 109.5
H11A C11 H11C 109.5
H11B C11 H11C 109.5
Si4 C12 H12A 109.5
Si4 C12 H12B 109.5
H12A C12 H12B 109.5
Si4 C12 H12C 109.5
H12A C12 H12C 109.5
H12B C12 H12C 109.5
Si5 C13 H13A 109.5
Si5 C13 H13B 109.5
H13A C13 H13B 109.5
Si5 C13 H13C 109.5
H13A C13 H13C 109.5
H13B C13 H13C 109.5
Si6 C14 H14A 109.5
Si6 C14 H14B 109.5
H14A C14 H14B 109.5
Si6 C14 H14C 109.5
H14A C14 H14C 109.5
H14B C14 H14C 109.5
Si6 C15 H15A 109.5
Si6 C15 H15B 109.5
H15A C15 H15B 109.5
Si6 C15 H15C 109.5
H15A C15 H15C 109.5
H15B C15 H15C 109.5
Si6 C16 H16A 109.5
Si6 C16 H16B 109.5
H16A C16 H16B 109.5
Si6 C16 H16C 109.5
H16A C16 H16C 109.5
H16B C16 H16C 109.5
Si5 C17 H17A 109.5
Si5 C17 H17B 109.5
H17A C17 H17B 109.5
Si5 C17 H17C 109.5
H17A C17 H17C 109.5
H17B C17 H17C 109.5
Si5 C18 H18A 109.5
Si5 C18 H18B 109.5
H18A C18 H18B 109.5
Si5 C18 H18C 109.5
H18A C18 H18C 109.5
H18B C18 H18C 109.5
C32 C19 C26 110.7(3)
C32 C19 C20 111.1(4)
C26 C19 C20 109.8(3)
C32 C19 S1 109.7(3)
C26 C19 S1 109.7(3)
C20 C19 S1 105.7(3)
C25 C20 C21 117.2(4)
C25 C20 C19 121.7(4)
C21 C20 C19 121.1(4)
C22 C21 C20 121.5(4)
C22 C21 H21 119.3
C20 C21 H21 119.3
C21 C22 C23 120.2(4)
C21 C22 H22 119.9
C23 C22 H22 119.9
C24 C23 C22 119.5(4)
C24 C23 H23 120.2
C22 C23 H23 120.2
C23 C24 C25 120.0(4)
C23 C24 H24 120.0
C25 C24 H24 120.0
C20 C25 C24 121.6(4)
C20 C25 H25 119.2
C24 C25 H25 119.2
C31 C26 C27 117.9(4)
C31 C26 C19 121.2(4)
C27 C26 C19 120.8(4)
C28 C27 C26 120.9(4)
C28 C27 H27 119.6
C26 C27 H27 119.6
C29 C28 C27 120.2(5)
C29 C28 H28 119.9
C27 C28 H28 119.9
C28 C29 C30 120.0(4)
C28 C29 H29 120.0
C30 C29 H29 120.0
C29 C30 C31 119.7(5)
C29 C30 H30 120.2
C31 C30 H30 120.2
C26 C31 C30 121.4(5)
C26 C31 H31 119.3
C30 C31 H31 119.3
C33 C32 C37 117.7(4)
C33 C32 C19 122.9(4)
C37 C32 C19 119.3(4)
C34 C33 C32 121.6(4)
C34 C33 H33 119.2
C32 C33 H33 119.2
C33 C34 C35 120.4(4)
C33 C34 H34 119.8
C35 C34 H34 119.8
C34 C35 C36 118.6(4)
C34 C35 H35 120.7
C36 C35 H35 120.7
C37 C36 C35 121.0(4)
C37 C36 H36 119.5
C35 C36 H36 119.5
C36 C37 C32 120.7(4)
C36 C37 H37 119.7
C32 C37 H37 119.7

loop_
_geom_bond_atom_site_label_1
_geom_bond_atom_site_label_2
_geom_bond_distance
Th1 N3 2.299(3)
Th1 N2 2.308(3)
Th1 N1 2.311(4)
Th1 S1 2.7038(11)
S1 C19 1.866(4)
Si1 N1 1.751(3)
Si1 C4 1.865(5)
Si1 C6 1.869(5)
Si1 C5 1.870(5)
Si2 N1 1.740(4)
Si2 C2 1.870(5)
Si2 C3 1.877(5)
Si2 C1 1.880(5)
Si3 N2 1.740(4)
Si3 C9 1.869(5)
Si3 C7 1.872(5)
Si3 C8 1.873(4)
Si4 N2 1.737(4)
Si4 C10 1.866(5)
Si4 C11 1.869(4)
Si4 C12 1.871(5)
Si5 N3 1.756(3)
Si5 C18 1.863(5)
Si5 C13 1.870(4)
Si5 C17 1.878(5)
Si6 N3 1.747(4)
Si6 C16 1.860(4)
Si6 C15 1.869(5)
Si6 C14 1.877(5)
C1 H1A 0.9800
C1 H1B 0.9800
C1 H1C 0.9800
C2 H2A 0.9800
C2 H2B 0.9800
C2 H2C 0.9800
C3 H3A 0.9800
C3 H3B 0.9800
C3 H3C 0.9800
C4 H4A 0.9800
C4 H4B 0.9800
C4 H4C 0.9800
C5 H5A 0.9800
C5 H5B 0.9800
C5 H5C 0.9800
C6 H6A 0.9800
C6 H6B 0.9800
C6 H6C 0.9800
C7 H7A 0.9800
C7 H7B 0.9800
C7 H7C 0.9800
C8 H8A 0.9800
C8 H8B 0.9800
C8 H8C 0.9800
C9 H9A 0.9800
C9 H9B 0.9800
C9 H9C 0.9800
C10 H10A 0.9800
C10 H10B 0.9800
C10 H10C 0.9800
C11 H11A 0.9800
C11 H11B 0.9800
C11 H11C 0.9800
C12 H12A 0.9800
C12 H12B 0.9800
C12 H12C 0.9800
C13 H13A 0.9800
C13 H13B 0.9800
C13 H13C 0.9800
C14 H14A 0.9800
C14 H14B 0.9800
C14 H14C 0.9800
C15 H15A 0.9800
C15 H15B 0.9800
C15 H15C 0.9800
C16 H16A 0.9800
C16 H16B 0.9800
C16 H16C 0.9800
C17 H17A 0.9800
C17 H17B 0.9800
C17 H17C 0.9800
C18 H18A 0.9800
C18 H18B 0.9800
C18 H18C 0.9800
C19 C32 1.532(6)
C19 C26 1.535(5)
C19 C20 1.538(6)
C20 C25 1.388(6)
C20 C21 1.399(6)
C21 C22 1.378(6)
C21 H21 0.9500
C22 C23 1.386(7)
C22 H22 0.9500
C23 C24 1.376(6)
C23 H23 0.9500
C24 C25 1.390(6)
C24 H24 0.9500
C25 H25 0.9500
C26 C31 1.384(6)
C26 C27 1.394(6)
C27 C28 1.390(6)
C27 H27 0.9500
C28 C29 1.369(7)
C28 H28 0.9500
C29 C30 1.384(7)
C29 H29 0.9500
C30 C31 1.387(6)
C30 H30 0.9500
C31 H31 0.9500
C32 C33 1.384(6)
C32 C37 1.399(6)
C33 C34 1.380(6)
C33 H33 0.9500
C34 C35 1.384(6)
C34 H34 0.9500
C35 C36 1.386(6)
C35 H35 0.9500
C36 C37 1.378(6)
C36 H36 0.9500
C37 H37 0.9500
